data_4060994
loop_
_publ_author_name
'Scarel, Alessandro'
'Milani, Barbara'
'Zangrando, Ennio'
'Stener, Mauro'
'Furlan, Sara'
'Fronzoni, Giovanna'
'Mestroni, Giovanni'
'Gladiali, Serafino'
'Carfagna, Carla'
'Mosca, Luca'

_publ_section_title
;
 Palladium Complexes with 3-Alkyl-Substituted-1,10-Phenanthrolines:
 Effect of the Remote Alkyl Substituent on the CO/Olefin Copolymerization
 Reactions
;
_journal_coden_ASTM ORGND7
_journal_issue 23
_journal_name_full Organometallics
_journal_page_first 5593
_journal_page_last 5605
_journal_paper_doi 10.1021/om0493412
_journal_volume 23
_journal_year 2004
_chemical_formula_moiety '[2(C15 H14 N2) Pd 2+] 2(P F6 1-)'
_chemical_formula_sum 'C30 H28 F12 N4 P2 Pd'
_chemical_formula_weight 840.90
_space_group_IT_number 15
_symmetry_cell_setting monoclinic
_symmetry_space_group_name_Hall '-C 2yc'
_symmetry_space_group_name_H-M 'C 1 2/c 1'
_cell_angle_alpha 90.00
_cell_angle_beta 101.63(1)
_cell_angle_gamma 90.00
_cell_formula_units_Z 4
_cell_length_a 13.674(2)
_cell_length_b 14.796(2)
_cell_length_c 16.422(2)
_cell_measurement_temperature 293(2)
_cell_volume 3254.3(8)
_diffrn_ambient_temperature 293(2)
_exptl_crystal_density_diffrn 1.716
_cod_original_sg_symbol_H-M 'C 2/c'
_cod_database_code 4060994

loop_
_symmetry_equiv_pos_as_xyz
'x, y, z'
'x, -y, z+1/2'
'x+1/2, y+1/2, z'
'x+1/2, -y+1/2, z+1/2'
'-x, -y, -z'
'-x, y, -z-1/2'
'-x+1/2, -y+1/2, -z'
'-x+1/2, y+1/2, -z-1/2'

loop_
_atom_site_label
_atom_site_type_symbol
_atom_site_fract_x
_atom_site_fract_y
_atom_site_fract_z
_atom_site_U_iso_or_equiv
_atom_site_adp_type
_atom_site_occupancy
_atom_site_symmetry_multiplicity
_atom_site_calc_flag
_atom_site_refinement_flags
_atom_site_disorder_assembly
_atom_site_disorder_group
Pd Pd 0.5000 0.53821(2) 0.7500 0.04402(16) Uani 1 2 d S . .
N1 N 0.4423(3) 0.4526(2) 0.6533(2) 0.0488(7) Uani 1 1 d . . .
N2 N 0.4750(2) 0.6282(2) 0.65512(19) 0.0466(6) Uani 1 1 d . . .
C3 C 0.3447(4) 0.3621(3) 0.5104(3) 0.0666(12) Uani 1 1 d . . .
H3 H 0.3145 0.3310 0.4628 0.080 Uiso 1 1 calc R . .
C2 C 0.3762(4) 0.3182(3) 0.5825(3) 0.0729(13) Uani 1 1 d . . .
H2 H 0.3654 0.2563 0.5852 0.087 Uiso 1 1 calc R . .
C1 C 0.4247(4) 0.3637(3) 0.6532(3) 0.0652(11) Uani 1 1 d . . .
H1 H 0.4457 0.3313 0.7021 0.078 Uiso 1 1 calc R . .
C10 C 0.5047(3) 0.7142(3) 0.6553(3) 0.0536(9) Uani 1 1 d . . .
H10 H 0.5446 0.7369 0.7036 0.064 Uiso 1 1 calc R . .
C8 C 0.4223(4) 0.7365(3) 0.5155(3) 0.0669(11) Uani 1 1 d . . .
H8 H 0.4011 0.7738 0.4697 0.080 Uiso 1 1 calc R . .
C11 C 0.3278(4) 0.5106(4) 0.4358(3) 0.0708(12) Uani 1 1 d . . .
H11 H 0.2956 0.4833 0.3866 0.085 Uiso 1 1 calc R . .
C12 C 0.3448(4) 0.6006(4) 0.4375(3) 0.0728(13) Uani 1 1 d . . .
H12 H 0.3226 0.6346 0.3897 0.087 Uiso 1 1 calc R . .
C4 C 0.3586(3) 0.4570(3) 0.5085(3) 0.0559(10) Uani 1 1 d . . .
C6 C 0.4254(3) 0.5929(3) 0.5830(2) 0.0475(8) Uani 1 1 d . . .
C5 C 0.4075(3) 0.4981(3) 0.5813(2) 0.0477(8) Uani 1 1 d . . .
C7 C 0.3961(3) 0.6445(3) 0.5111(3) 0.0584(10) Uani 1 1 d . . .
C9 C 0.4794(4) 0.7717(3) 0.5873(3) 0.0616(10) Uani 1 1 d . B .
C13 C 0.5125(5) 0.8694(3) 0.5949(4) 0.0796(15) Uani 1 1 d D . .
H13 H 0.5515 0.8725 0.6519 0.095 Uiso 1 1 calc R A 1
C14 C 0.4348(11) 0.9339(10) 0.596(2) 0.114(7) Uani 0.58(3) 1 d PD B 1
H14A H 0.3860 0.9085 0.6238 0.171 Uiso 0.58(3) 1 calc PR B 1
H14B H 0.4037 0.9492 0.5399 0.171 Uiso 0.58(3) 1 calc PR B 1
H14C H 0.4627 0.9874 0.6247 0.171 Uiso 0.58(3) 1 calc PR B 1
C15 C 0.5860(18) 0.8930(11) 0.5452(16) 0.102(6) Uani 0.58(3) 1 d PD B 1
H15A H 0.6421 0.8528 0.5584 0.153 Uiso 0.58(3) 1 calc PR B 1
H15B H 0.6080 0.9541 0.5572 0.153 Uiso 0.58(3) 1 calc PR B 1
H15C H 0.5562 0.8878 0.4872 0.153 Uiso 0.58(3) 1 calc PR B 1
C14A C 0.464(2) 0.9173(13) 0.655(2) 0.103(9) Uani 0.42(3) 1 d PD B 2
H14D H 0.4589 0.9804 0.6407 0.154 Uiso 0.42(3) 1 calc PR B 2
H14E H 0.5033 0.9100 0.7096 0.154 Uiso 0.42(3) 1 calc PR B 2
H14F H 0.3987 0.8928 0.6523 0.154 Uiso 0.42(3) 1 calc PR B 2
C15A C 0.6191(13) 0.8762(12) 0.600(3) 0.105(9) Uani 0.42(3) 1 d PD B 2
H15D H 0.6324 0.9200 0.5606 0.158 Uiso 0.42(3) 1 calc PR B 2
H15E H 0.6448 0.8185 0.5879 0.158 Uiso 0.42(3) 1 calc PR B 2
H15F H 0.6508 0.8946 0.6552 0.158 Uiso 0.42(3) 1 calc PR B 2
P P 0.19916(9) 0.65293(10) 0.72264(7) 0.0648(3) Uani 1 1 d . . .
F1 F 0.1488(9) 0.6129(4) 0.6413(4) 0.258(5) Uani 1 1 d . . .
F2 F 0.2828(5) 0.5809(5) 0.7425(4) 0.173(3) Uani 1 1 d . . .
F3 F 0.1402(5) 0.6081(6) 0.7768(5) 0.247(5) Uani 1 1 d . . .
F4 F 0.1255(4) 0.7336(4) 0.7028(3) 0.1407(19) Uani 1 1 d . . .
F5 F 0.2660(5) 0.7023(5) 0.6714(5) 0.192(3) Uani 1 1 d . . .
F6 F 0.2549(7) 0.6967(7) 0.8051(4) 0.226(4) Uani 1 1 d . . .

loop_
_atom_site_aniso_label
_atom_site_aniso_U_11
_atom_site_aniso_U_22
_atom_site_aniso_U_33
_atom_site_aniso_U_23
_atom_site_aniso_U_13
_atom_site_aniso_U_12
Pd 0.0517(2) 0.0403(2) 0.0376(2) 0.000 0.00311(15) 0.000
N1 0.0573(18) 0.0455(16) 0.0432(16) -0.0013(12) 0.0088(13) -0.0071(13)
N2 0.0497(16) 0.0440(15) 0.0435(15) 0.0023(12) 0.0030(12) -0.0017(13)
C3 0.068(3) 0.072(3) 0.059(2) -0.023(2) 0.012(2) -0.018(2)
C2 0.088(3) 0.055(2) 0.075(3) -0.014(2) 0.015(2) -0.022(2)
C1 0.082(3) 0.053(2) 0.059(2) -0.0013(19) 0.010(2) -0.016(2)
C10 0.058(2) 0.0469(19) 0.054(2) -0.0009(16) 0.0076(17) -0.0051(16)
C8 0.079(3) 0.062(3) 0.057(2) 0.017(2) 0.008(2) 0.005(2)
C11 0.068(3) 0.095(4) 0.043(2) -0.009(2) -0.0041(19) -0.006(3)
C12 0.082(3) 0.086(3) 0.043(2) 0.008(2) -0.006(2) 0.003(3)
C4 0.054(2) 0.067(3) 0.047(2) -0.0092(17) 0.0095(16) -0.0065(18)
C6 0.0451(18) 0.053(2) 0.0428(17) 0.0023(15) 0.0059(14) 0.0014(15)
C5 0.0441(17) 0.056(2) 0.0430(17) -0.0034(16) 0.0081(14) -0.0020(16)
C7 0.059(2) 0.066(3) 0.047(2) 0.0095(18) 0.0058(17) 0.0053(19)
C9 0.074(3) 0.049(2) 0.065(2) 0.0075(18) 0.020(2) 0.0035(19)
C13 0.108(4) 0.047(2) 0.087(3) 0.011(2) 0.027(3) -0.001(2)
C14 0.115(10) 0.064(7) 0.16(2) -0.012(10) 0.009(11) 0.017(7)
C15 0.116(12) 0.063(7) 0.138(14) -0.011(9) 0.049(11) -0.028(7)
C14A 0.128(18) 0.053(8) 0.14(2) -0.017(11) 0.055(16) 0.000(9)
C15A 0.096(12) 0.054(8) 0.17(3) -0.003(12) 0.044(14) -0.010(8)
P 0.0624(6) 0.0786(8) 0.0498(6) 0.0126(5) 0.0026(5) 0.0130(6)
F1 0.418(13) 0.119(5) 0.157(5) -0.037(4) -0.131(7) 0.012(6)
F2 0.161(5) 0.217(6) 0.153(5) 0.100(5) 0.059(4) 0.118(5)
F3 0.126(4) 0.322(10) 0.311(10) 0.236(9) 0.087(6) 0.045(6)
F4 0.172(4) 0.139(4) 0.125(3) 0.045(3) 0.063(3) 0.086(3)
F5 0.148(4) 0.217(7) 0.242(7) 0.132(6) 0.114(5) 0.065(5)
F6 0.246(8) 0.286(10) 0.113(4) -0.050(5) -0.039(5) 0.013(8)

loop_
_geom_bond_atom_site_label_1
_geom_bond_atom_site_label_2
_geom_bond_distance
_geom_bond_site_symmetry_2
_geom_bond_publ_flag
Pd N2 2.026(3) 6_657 ?
Pd N2 2.026(3) . ?
Pd N1 2.060(3) . ?
Pd N1 2.060(3) 6_657 ?
N1 C1 1.336(5) . ?
N1 C5 1.361(5) . ?
N2 C10 1.334(5) . ?
N2 C6 1.347(5) . ?
C3 C2 1.344(7) . ?
C3 C4 1.417(6) . ?
C2 C1 1.390(6) . ?
C10 C9 1.392(6) . ?
C8 C9 1.378(7) . ?
C8 C7 1.406(7) . ?
C11 C12 1.352(8) . ?
C11 C4 1.424(7) . ?
C12 C7 1.425(7) . ?
C4 C5 1.387(6) . ?
C6 C7 1.395(5) . ?
C6 C5 1.424(6) . ?
C9 C13 1.513(6) . ?
C13 C14 1.431(12) . ?
C13 C15A 1.445(15) . ?
C13 C15 1.459(12) . ?
C13 C14A 1.470(14) . ?
P F3 1.472(5) . ?
P F1 1.496(6) . ?
P F5 1.546(5) . ?
P F2 1.549(5) . ?
P F4 1.553(4) . ?
P F6 1.556(6) . ?
